data_4000769
loop_
_publ_author_name
'He, Jun'
'Yee, Ka-Kit'
'Xu, Zhengtao'
'Zeller, Matthias'
'Hunter, Allen D.'
'Chui, Stephen Sin-Yin'
'Che, Chi-Ming'

_publ_section_title
;
 Thioether Side Chains Improve the Stability, Fluorescence, and Metal
 Uptake of a Metal--Organic Framework
;
_journal_issue 11
_journal_name_full 'Chemistry of Materials'
_journal_page_first 2940
_journal_paper_doi 10.1021/cm200557e
_journal_volume 23
_journal_year 2011
_chemical_formula_sum 'C42 H48 O13 S12 Zn4'
_chemical_formula_weight 1407.00
_chemical_name_systematic
; 
 ? 
;
_space_group_IT_number 225
_symmetry_cell_setting cubic
_symmetry_space_group_name_Hall '-F 4 2 3'
_symmetry_space_group_name_H-M 'F m -3 m'
_atom_sites_solution_hydrogens geom
_atom_sites_solution_primary direct
_atom_sites_solution_secondary difmap
_audit_creation_method SHELXL-97
_cell_angle_alpha 90.00
_cell_angle_beta 90.00
_cell_angle_gamma 90.00
_cell_formula_units_Z 8
_cell_length_a 25.559(6)
_cell_length_b 25.559
_cell_length_c 25.559
_cell_measurement_reflns_used 433
_cell_measurement_temperature 100(2)
_cell_measurement_theta_max 16.80
_cell_measurement_theta_min 2.25
_cell_volume 16697(4)
_computing_cell_refinement 'Apex2 v2008.2-4'
_computing_data_collection 'Apex2 v2008.2-4 (Bruker, 2008)'
_computing_data_reduction 'Apex2 v2008.2-4'
_computing_molecular_graphics 'SHELXTL 6.14'
_computing_publication_material 'SHELXTL 6.14'
_computing_structure_refinement 'SHELXTL 6.14'
_computing_structure_solution 'SHELXTL 6.14 (Bruker, 2000-2003; Sheldrick, 2008)'
_diffrn_ambient_temperature 100(2)
_diffrn_measured_fraction_theta_full 0.980
_diffrn_measured_fraction_theta_max 0.980
_diffrn_measurement_device_type 'Bruker AXS SMART APEX CCD diffractometer'
_diffrn_measurement_method '\w scans'
_diffrn_radiation_monochromator graphite
_diffrn_radiation_source 'fine-focus sealed tube'
_diffrn_radiation_type MoK\a
_diffrn_radiation_wavelength 0.71073
_diffrn_reflns_av_R_equivalents 0.0613
_diffrn_reflns_av_sigmaI/netI 0.0798
_diffrn_reflns_limit_h_max 35
_diffrn_reflns_limit_h_min -6
_diffrn_reflns_limit_k_max 13
_diffrn_reflns_limit_k_min -32
_diffrn_reflns_limit_l_max 3
_diffrn_reflns_limit_l_min -34
_diffrn_reflns_number 6397
_diffrn_reflns_theta_full 30.49
_diffrn_reflns_theta_max 30.49
_diffrn_reflns_theta_min 1.38
_diffrn_standards_number 0
_exptl_absorpt_coefficient_mu 1.474
_exptl_absorpt_correction_T_max 0.863
_exptl_absorpt_correction_T_min 0.798
_exptl_absorpt_correction_type multi-scan
_exptl_absorpt_process_details 'Apex2 v2008.2-4 (Bruker, 2008)'
_exptl_crystal_colour yellow
_exptl_crystal_density_diffrn 1.119
_exptl_crystal_density_method 'not measured'
_exptl_crystal_description block
_exptl_crystal_F_000 5728
_exptl_crystal_size_max 0.14
_exptl_crystal_size_mid 0.12
_exptl_crystal_size_min 0.10
_platon_squeeze_details
;
;
_refine_diff_density_max 0.559
_refine_diff_density_min -0.370
_refine_diff_density_rms 0.088
_refine_ls_extinction_method none
_refine_ls_goodness_of_fit_ref 0.834
_refine_ls_hydrogen_treatment mixed
_refine_ls_matrix_type full
_refine_ls_number_parameters 49
_refine_ls_number_reflns 1306
_refine_ls_number_restraints 24
_refine_ls_restrained_S_all 0.833
_refine_ls_R_factor_all 0.2272
_refine_ls_R_factor_gt 0.0948
_refine_ls_shift/su_max 0.001
_refine_ls_shift/su_mean 0.000
_refine_ls_structure_factor_coef Fsqd
_refine_ls_weighting_details 'calc w=1/[\s^2^(Fo^2^)+(0.2000P)^2^+0.0000P] where P=(Fo^2^+2Fc^2^)/3'
_refine_ls_weighting_scheme calc
_refine_ls_wR_factor_gt 0.2878
_refine_ls_wR_factor_ref 0.3330
_reflns_number_gt 372
_reflns_number_total 1306
_reflns_threshold_expression I>2\s(I)
_cod_data_source_file cm200557e_si_002.cif
_cod_data_source_block 1
_cod_depositor_comments
;
The following automatic conversions were performed:

'_symmetry_cell_setting' value 'Cubic' changed to 'cubic' according
to /home/saulius/struct/CIF-dictionaries/cif_core.dic dictionary
named 'cif_core.dic' version 2.4.1 from 2010-06-29.

Automatic conversion script
Id: cif_fix_values 1715 2011-07-08 13:25:40Z adriana 
;
_cod_original_cell_volume 16696(4)
_cod_original_sg_symbol_H-M Fm-3m
_cod_database_code 4000769

loop_
_symmetry_equiv_pos_as_xyz
'x, y, z'
'-x, -y, z'
'-x, y, -z'
'x, -y, -z'
'z, x, y'
'z, -x, -y'
'-z, -x, y'
'-z, x, -y'
'y, z, x'
'-y, z, -x'
'y, -z, -x'
'-y, -z, x'
'y, x, -z'
'-y, -x, -z'
'y, -x, z'
'-y, x, z'
'x, z, -y'
'-x, z, y'
'-x, -z, -y'
'x, -z, y'
'z, y, -x'
'z, -y, x'
'-z, y, x'
'-z, -y, -x'
'x, y+1/2, z+1/2'
'-x, -y+1/2, z+1/2'
'-x, y+1/2, -z+1/2'
'x, -y+1/2, -z+1/2'
'z, x+1/2, y+1/2'
'z, -x+1/2, -y+1/2'
'-z, -x+1/2, y+1/2'
'-z, x+1/2, -y+1/2'
'y, z+1/2, x+1/2'
'-y, z+1/2, -x+1/2'
'y, -z+1/2, -x+1/2'
'-y, -z+1/2, x+1/2'
'y, x+1/2, -z+1/2'
'-y, -x+1/2, -z+1/2'
'y, -x+1/2, z+1/2'
'-y, x+1/2, z+1/2'
'x, z+1/2, -y+1/2'
'-x, z+1/2, y+1/2'
'-x, -z+1/2, -y+1/2'
'x, -z+1/2, y+1/2'
'z, y+1/2, -x+1/2'
'z, -y+1/2, x+1/2'
'-z, y+1/2, x+1/2'
'-z, -y+1/2, -x+1/2'
'x+1/2, y, z+1/2'
'-x+1/2, -y, z+1/2'
'-x+1/2, y, -z+1/2'
'x+1/2, -y, -z+1/2'
'z+1/2, x, y+1/2'
'z+1/2, -x, -y+1/2'
'-z+1/2, -x, y+1/2'
'-z+1/2, x, -y+1/2'
'y+1/2, z, x+1/2'
'-y+1/2, z, -x+1/2'
'y+1/2, -z, -x+1/2'
'-y+1/2, -z, x+1/2'
'y+1/2, x, -z+1/2'
'-y+1/2, -x, -z+1/2'
'y+1/2, -x, z+1/2'
'-y+1/2, x, z+1/2'
'x+1/2, z, -y+1/2'
'-x+1/2, z, y+1/2'
'-x+1/2, -z, -y+1/2'
'x+1/2, -z, y+1/2'
'z+1/2, y, -x+1/2'
'z+1/2, -y, x+1/2'
'-z+1/2, y, x+1/2'
'-z+1/2, -y, -x+1/2'
'x+1/2, y+1/2, z'
'-x+1/2, -y+1/2, z'
'-x+1/2, y+1/2, -z'
'x+1/2, -y+1/2, -z'
'z+1/2, x+1/2, y'
'z+1/2, -x+1/2, -y'
'-z+1/2, -x+1/2, y'
'-z+1/2, x+1/2, -y'
'y+1/2, z+1/2, x'
'-y+1/2, z+1/2, -x'
'y+1/2, -z+1/2, -x'
'-y+1/2, -z+1/2, x'
'y+1/2, x+1/2, -z'
'-y+1/2, -x+1/2, -z'
'y+1/2, -x+1/2, z'
'-y+1/2, x+1/2, z'
'x+1/2, z+1/2, -y'
'-x+1/2, z+1/2, y'
'-x+1/2, -z+1/2, -y'
'x+1/2, -z+1/2, y'
'z+1/2, y+1/2, -x'
'z+1/2, -y+1/2, x'
'-z+1/2, y+1/2, x'
'-z+1/2, -y+1/2, -x'
'-x, -y, -z'
'x, y, -z'
'x, -y, z'
'-x, y, z'
'-z, -x, -y'
'-z, x, y'
'z, x, -y'
'z, -x, y'
'-y, -z, -x'
'y, -z, x'
'-y, z, x'
'y, z, -x'
'-y, -x, z'
'y, x, z'
'-y, x, -z'
'y, -x, -z'
'-x, -z, y'
'x, -z, -y'
'x, z, y'
'-x, z, -y'
'-z, -y, x'
'-z, y, -x'
'z, -y, -x'
'z, y, x'
'-x, -y+1/2, -z+1/2'
'x, y+1/2, -z+1/2'
'x, -y+1/2, z+1/2'
'-x, y+1/2, z+1/2'
'-z, -x+1/2, -y+1/2'
'-z, x+1/2, y+1/2'
'z, x+1/2, -y+1/2'
'z, -x+1/2, y+1/2'
'-y, -z+1/2, -x+1/2'
'y, -z+1/2, x+1/2'
'-y, z+1/2, x+1/2'
'y, z+1/2, -x+1/2'
'-y, -x+1/2, z+1/2'
'y, x+1/2, z+1/2'
'-y, x+1/2, -z+1/2'
'y, -x+1/2, -z+1/2'
'-x, -z+1/2, y+1/2'
'x, -z+1/2, -y+1/2'
'x, z+1/2, y+1/2'
'-x, z+1/2, -y+1/2'
'-z, -y+1/2, x+1/2'
'-z, y+1/2, -x+1/2'
'z, -y+1/2, -x+1/2'
'z, y+1/2, x+1/2'
'-x+1/2, -y, -z+1/2'
'x+1/2, y, -z+1/2'
'x+1/2, -y, z+1/2'
'-x+1/2, y, z+1/2'
'-z+1/2, -x, -y+1/2'
'-z+1/2, x, y+1/2'
'z+1/2, x, -y+1/2'
'z+1/2, -x, y+1/2'
'-y+1/2, -z, -x+1/2'
'y+1/2, -z, x+1/2'
'-y+1/2, z, x+1/2'
'y+1/2, z, -x+1/2'
'-y+1/2, -x, z+1/2'
'y+1/2, x, z+1/2'
'-y+1/2, x, -z+1/2'
'y+1/2, -x, -z+1/2'
'-x+1/2, -z, y+1/2'
'x+1/2, -z, -y+1/2'
'x+1/2, z, y+1/2'
'-x+1/2, z, -y+1/2'
'-z+1/2, -y, x+1/2'
'-z+1/2, y, -x+1/2'
'z+1/2, -y, -x+1/2'
'z+1/2, y, x+1/2'
'-x+1/2, -y+1/2, -z'
'x+1/2, y+1/2, -z'
'x+1/2, -y+1/2, z'
'-x+1/2, y+1/2, z'
'-z+1/2, -x+1/2, -y'
'-z+1/2, x+1/2, y'
'z+1/2, x+1/2, -y'
'z+1/2, -x+1/2, y'
'-y+1/2, -z+1/2, -x'
'y+1/2, -z+1/2, x'
'-y+1/2, z+1/2, x'
'y+1/2, z+1/2, -x'
'-y+1/2, -x+1/2, z'
'y+1/2, x+1/2, z'
'-y+1/2, x+1/2, -z'
'y+1/2, -x+1/2, -z'
'-x+1/2, -z+1/2, y'
'x+1/2, -z+1/2, -y'
'x+1/2, z+1/2, y'
'-x+1/2, z+1/2, -y'
'-z+1/2, -y+1/2, x'
'-z+1/2, y+1/2, -x'
'z+1/2, -y+1/2, -x'
'z+1/2, y+1/2, x'

loop_
_atom_site_label
_atom_site_type_symbol
_atom_site_fract_x
_atom_site_fract_y
_atom_site_fract_z
_atom_site_U_iso_or_equiv
_atom_site_adp_type
_atom_site_occupancy
_atom_site_symmetry_multiplicity
_atom_site_calc_flag
_atom_site_refinement_flags
_atom_site_disorder_assembly
_atom_site_disorder_group
Zn1 Zn 0.29360(3) 0.70640(3) 0.29360(3) 0.0959(6) Uani 1 6 d S . .
O1 O 0.2500 0.7500 0.2500 0.086(4) Uani 1 24 d S . .
O2 O 0.2807(2) 0.7193(2) 0.3644(3) 0.191(3) Uani 1 2 d S . .
C2 C 0.2500 0.7500 0.4476(4) 0.146(5) Uani 1 4 d SD . .
C1 C 0.2500 0.7500 0.3863(4) 0.160(5) Uani 1 4 d S . .
C3A C 0.2962(5) 0.7368(16) 0.4797(7) 0.152(10) Uani 0.25 1 d PDU A -1
H3A H 0.3316(8) 0.734(11) 0.4712(12) 0.182 Uiso 0.125 1 d PD B -1
S1A S 0.3558(7) 0.7335(11) 0.4467(7) 0.212(9) Uani 0.125 1 d PDU A -1
C3B C 0.2937(7) 0.7209(13) 0.4721(8) 0.152(10) Uani 0.25 1 d PD A -2
H3B H 0.3221(11) 0.6989(19) 0.4664(14) 0.182 Uiso 0.125 1 d PD C -2
S1B S 0.3421(8) 0.6818(9) 0.4442(7) 0.212(9) Uani 0.125 1 d PDU A -2

loop_
_atom_site_aniso_label
_atom_site_aniso_U_11
_atom_site_aniso_U_22
_atom_site_aniso_U_33
_atom_site_aniso_U_23
_atom_site_aniso_U_13
_atom_site_aniso_U_12
Zn1 0.0959(6) 0.0959(6) 0.0959(6) 0.0068(4) -0.0068(4) 0.0068(4)
O1 0.086(4) 0.086(4) 0.086(4) 0.000 0.000 0.000
O2 0.236(5) 0.236(5) 0.101(5) -0.010(3) 0.010(3) 0.090(6)
C2 0.183(8) 0.183(8) 0.072(7) 0.000 0.000 -0.005(10)
C1 0.205(9) 0.205(9) 0.070(7) 0.000 0.000 -0.011(13)
C3A 0.134(11) 0.25(3) 0.074(7) -0.039(11) 0.001(6) 0.013(13)
S1A 0.200(13) 0.32(2) 0.119(7) -0.010(12) -0.014(8) 0.069(15)
C3B 0.134(11) 0.25(3) 0.074(7) -0.039(11) 0.001(6) 0.013(13)
S1B 0.200(13) 0.32(2) 0.119(7) -0.010(12) -0.014(8) 0.069(15)

loop_
_atom_type_symbol
_atom_type_description
_atom_type_scat_dispersion_real
_atom_type_scat_dispersion_imag
_atom_type_scat_source
C C 0.0033 0.0016 'International Tables Vol C Tables 4.2.6.8 and 6.1.1.4'
H H 0.0000 0.0000 'International Tables Vol C Tables 4.2.6.8 and 6.1.1.4'
O O 0.0106 0.0060 'International Tables Vol C Tables 4.2.6.8 and 6.1.1.4'
S S 0.1246 0.1234 'International Tables Vol C Tables 4.2.6.8 and 6.1.1.4'
Zn Zn 0.2839 1.4301 'International Tables Vol C Tables 4.2.6.8 and 6.1.1.4'

loop_
_geom_angle_atom_site_label_1
_geom_angle_atom_site_label_2
_geom_angle_atom_site_label_3
_geom_angle
_geom_angle_site_symmetry_1
_geom_angle_site_symmetry_3
O2 Zn1 O2 108.1(2) 6_566 .
O2 Zn1 O2 108.1(2) 6_566 12_665
O2 Zn1 O2 108.1(2) . 12_665
O2 Zn1 O1 110.8(2) 6_566 .
O2 Zn1 O1 110.8(2) . .
O2 Zn1 O1 110.8(2) 12_665 .
O2 Zn1 Zn1 124.04(18) 6_566 74_565
O2 Zn1 Zn1 75.5(2) . 74_565
O2 Zn1 Zn1 124.04(18) 12_665 74_565
O1 Zn1 Zn1 35.3 . 74_565
O2 Zn1 Zn1 75.5(2) 6_566 28_565
O2 Zn1 Zn1 124.04(18) . 28_565
O2 Zn1 Zn1 124.04(18) 12_665 28_565
O1 Zn1 Zn1 35.3 . 28_565
Zn1 Zn1 Zn1 60.0 74_565 28_565
O2 Zn1 Zn1 124.04(18) 6_566 51
O2 Zn1 Zn1 124.04(18) . 51
O2 Zn1 Zn1 75.5(2) 12_665 51
O1 Zn1 Zn1 35.3 . 51
Zn1 Zn1 Zn1 60.0 74_565 51
Zn1 Zn1 Zn1 60.0 28_565 51
Zn1 O1 Zn1 109.5 . 28_565
Zn1 O1 Zn1 109.5 . 74_565
Zn1 O1 Zn1 109.5 28_565 74_565
Zn1 O1 Zn1 109.5 . 51
Zn1 O1 Zn1 109.471(1) 28_565 51
Zn1 O1 Zn1 109.5 74_565 51
C1 O2 Zn1 131.2(8) . .
C3A C2 C3A 112.5(16) 182_455 109_665
C3A C2 C3A 112.5(16) 74_565 .
C3B C2 C3B 125(2) . 182_455
C3B C2 C3B 125(2) 74_565 109_665
C3B C2 C3B 130.0(18) 182_455 109_665
C3A C2 C1 123.7(8) 182_455 .
C3A C2 C1 123.7(8) 74_565 .
C3A C2 C1 123.7(8) 109_665 .
C3A C2 C1 123.7(8) . .
C3B C2 C1 115.0(9) 74_565 .
C3B C2 C1 115.0(9) . .
C3B C2 C1 115.0(9) 182_455 .
C3B C2 C1 115.0(9) 109_665 .
O2 C1 O2 126.5(12) 74_565 .
O2 C1 C2 116.8(6) 74_565 .
O2 C1 C2 116.8(6) . .
C2 C3A S1A 116.2(14) . .
C2 C3A H3A 131(5) . .
C2 C3B S1B 130.6(16) . .
C2 C3B H3B 146(3) . .

loop_
_geom_bond_atom_site_label_1
_geom_bond_atom_site_label_2
_geom_bond_distance
_geom_bond_site_symmetry_2
Zn1 O2 1.869(7) 6_566
Zn1 O2 1.869(7) .
Zn1 O2 1.869(7) 12_665
Zn1 O1 1.9302(14) .
Zn1 Zn1 3.152(2) 74_565
Zn1 Zn1 3.152(2) 28_565
Zn1 Zn1 3.152(2) 51
O1 Zn1 1.9303(14) 28_565
O1 Zn1 1.9303(14) 74_565
O1 Zn1 1.9304(14) 51
O2 C1 1.242(7) .
C2 C3A 1.478(15) 182_455
C2 C3A 1.478(15) 74_565
C2 C3A 1.478(15) 109_665
C2 C3A 1.478(15) .
C2 C3B 1.479(16) 74_565
C2 C3B 1.479(16) .
C2 C3B 1.479(16) 182_455
C2 C3B 1.479(16) 109_665
C2 C1 1.567(15) .
C1 O2 1.242(7) 74_565
C3A S1A 1.743(17) .
C3A H3A 0.931(11) .
S1A H3B 1.33(6) .
C3B S1B 1.744(18) .
C3B H3A 1.03(11) .
C3B H3B 0.931(10) .

loop_
_geom_torsion_atom_site_label_1
_geom_torsion_atom_site_label_2
_geom_torsion_atom_site_label_3
_geom_torsion_atom_site_label_4
_geom_torsion
_geom_torsion_site_symmetry_1
_geom_torsion_site_symmetry_4
O2 Zn1 O1 Zn1 0.0 6_566 28_565
O2 Zn1 O1 Zn1 120.0 . 28_565
O2 Zn1 O1 Zn1 -120.0 12_665 28_565
Zn1 Zn1 O1 Zn1 120.0 74_565 28_565
Zn1 Zn1 O1 Zn1 -120.0 51 28_565
O2 Zn1 O1 Zn1 -120.0 6_566 74_565
O2 Zn1 O1 Zn1 0.0 . 74_565
O2 Zn1 O1 Zn1 120.0 12_665 74_565
Zn1 Zn1 O1 Zn1 -120.0 28_565 74_565
Zn1 Zn1 O1 Zn1 120.0 51 74_565
O2 Zn1 O1 Zn1 120.0 6_566 51
O2 Zn1 O1 Zn1 -120.0 . 51
O2 Zn1 O1 Zn1 0.0 12_665 51
Zn1 Zn1 O1 Zn1 -120.0 74_565 51
Zn1 Zn1 O1 Zn1 120.0 28_565 51
O2 Zn1 O2 C1 121.6(3) 6_566 .
O2 Zn1 O2 C1 -121.6(3) 12_665 .
O1 Zn1 O2 C1 0.000(3) . .
Zn1 Zn1 O2 C1 -0.001(2) 74_565 .
Zn1 Zn1 O2 C1 37.12(9) 28_565 .
Zn1 Zn1 O2 C1 -37.12(9) 51 .
Zn1 O2 C1 O2 0.003(4) . 74_565
Zn1 O2 C1 C2 180.000(2) . .
C3A C2 C1 O2 -29.1(19) 182_455 74_565
C3A C2 C1 O2 29.1(19) 74_565 74_565
C3A C2 C1 O2 150.9(19) 109_665 74_565
C3A C2 C1 O2 -150.9(19) . 74_565
C3B C2 C1 O2 11.3(15) 74_565 74_565
C3B C2 C1 O2 -168.7(15) . 74_565
C3B C2 C1 O2 -11.3(15) 182_455 74_565
C3B C2 C1 O2 168.7(15) 109_665 74_565
C3A C2 C1 O2 150.9(19) 182_455 .
C3A C2 C1 O2 -150.9(19) 74_565 .
C3A C2 C1 O2 -29.1(19) 109_665 .
C3A C2 C1 O2 29.1(19) . .
C3B C2 C1 O2 -168.7(15) 74_565 .
C3B C2 C1 O2 11.3(15) . .
C3B C2 C1 O2 168.7(15) 182_455 .
C3B C2 C1 O2 -11.3(15) 109_665 .
C3A C2 C3A S1A -122.5(19) 182_455 .
C3A C2 C3A S1A -168(4) 74_565 .
C3A C2 C3A S1A 120(2) 109_665 .
C3B C2 C3A S1A -149(2) 74_565 .
C3B C2 C3A S1A 78(4) . .
C3B C2 C3A S1A -129(3) 182_455 .
C3B C2 C3A S1A 99(4) 109_665 .
C1 C2 C3A S1A 12(4) . .
C3A C2 C3B S1B -151(3) 182_455 .
C3A C2 C3B S1B 157(2) 74_565 .
C3A C2 C3B S1B 107(4) 109_665 .
C3A C2 C3B S1B -130(7) . .
C3B C2 C3B S1B 174(3) 74_565 .
C3B C2 C3B S1B -161.0(13) 182_455 .
C3B C2 C3B S1B 88(3) 109_665 .
C1 C2 C3B S1B -6(3) . .

loop_
_platon_squeeze_void_nr
_platon_squeeze_void_average_x
_platon_squeeze_void_average_y
_platon_squeeze_void_average_z
_platon_squeeze_void_volume
_platon_squeeze_void_count_electrons
1 -0.090 -0.047 -0.036 8051.5 292.0
